data_7038797
loop_
_publ_author_name
'Fiedler, Tobias'
'Bhuvanesh, Nattamai'
'Hampel, Frank'
'Reibenspies, Joseph H.'
'Gladysz, John A.'

_publ_section_title
;
 Gyroscope like molecules consisting of trigonal or square planar osmium
 rotators within three-spoked dibridgehead diphosphine stators: syntheses,
 substitution reactions, structures, and dynamic properties.
;
_journal_issue 16
_journal_name_full 'Dalton transactions (Cambridge, England : 2003)'
_journal_page_first 7131
_journal_page_last 7147
_journal_paper_doi 10.1039/c6dt00692b
_journal_volume 45
_journal_year 2016
_chemical_formula_sum 'C56 H108 Cl2 O2 Os P2'
_chemical_formula_weight 1136.46
_chemical_name_systematic
; 
 ? 
;
_space_group_IT_number 14
_symmetry_cell_setting monoclinic
_symmetry_space_group_name_Hall '-P 2ybc'
_symmetry_space_group_name_H-M 'P 1 21/c 1'
_atom_sites_solution_hydrogens geom
_atom_sites_solution_primary direct
_atom_sites_solution_secondary difmap
_audit_creation_method SHELXL-97
_audit_update_record
;
2016-01-11 deposited with the CCDC.
2016-03-16 downloaded from the CCDC.
;
_cell_angle_alpha 90.00
_cell_angle_beta 105.2720(10)
_cell_angle_gamma 90.00
_cell_formula_units_Z 4
_cell_length_a 14.6538(15)
_cell_length_b 15.7020(16)
_cell_length_c 26.920(3)
_cell_measurement_reflns_used 9958
_cell_measurement_temperature 110(2)
_cell_measurement_theta_max 28.26
_cell_measurement_theta_min 2.23
_cell_volume 5975.4(11)
_computing_cell_refinement
; 
  APEX-II(BRUKER-NONIUS, 2003) 
;
_computing_data_collection 'APEX-II (BRUKER-NONIUS, 2003)'
_computing_data_reduction APEX-II
_computing_molecular_graphics 'X-SEED (Barbour, 2001)'
_computing_publication_material 'Bruker SHELXTL'
_computing_structure_refinement 'SHELXL-97 (Sheldrick, 2008)'
_computing_structure_solution 'SHELXS-97 (Sheldrick, 2008)'
_diffrn_ambient_temperature 110(2)
_diffrn_measured_fraction_theta_full 0.988
_diffrn_measured_fraction_theta_max 0.988
_diffrn_measurement_device_type 'APEX II'
_diffrn_measurement_method 'omega scans'
_diffrn_radiation_monochromator graphite
_diffrn_radiation_source 'fine-focus sealed tube'
_diffrn_radiation_type MoK\a
_diffrn_radiation_wavelength 0.71073
_diffrn_reflns_av_R_equivalents 0.0459
_diffrn_reflns_av_sigmaI/netI 0.0368
_diffrn_reflns_limit_h_max 18
_diffrn_reflns_limit_h_min -19
_diffrn_reflns_limit_k_max 20
_diffrn_reflns_limit_k_min -20
_diffrn_reflns_limit_l_max 34
_diffrn_reflns_limit_l_min -34
_diffrn_reflns_number 67050
_diffrn_reflns_theta_full 27.50
_diffrn_reflns_theta_max 27.50
_diffrn_reflns_theta_min 2.39
_exptl_absorpt_coefficient_mu 2.313
_exptl_absorpt_correction_T_max 0.8931
_exptl_absorpt_correction_T_min 0.4581
_exptl_absorpt_correction_type multi-scan
_exptl_absorpt_process_details 'SADABS; (Sheldrick, 2006)'
_exptl_crystal_colour colorless
_exptl_crystal_density_diffrn 1.263
_exptl_crystal_density_method 'not measured'
_exptl_crystal_description block
_exptl_crystal_F_000 2400
_exptl_crystal_recrystallization_method 'Re-crystallisation from solvent: C6D6 and MeOH'
_exptl_crystal_size_max 0.40
_exptl_crystal_size_mid 0.09
_exptl_crystal_size_min 0.05
_refine_diff_density_max 1.090
_refine_diff_density_min -0.399
_refine_diff_density_rms 0.084
_refine_ls_extinction_method none
_refine_ls_goodness_of_fit_ref 1.029
_refine_ls_hydrogen_treatment constr
_refine_ls_matrix_type full
_refine_ls_number_parameters 578
_refine_ls_number_reflns 13559
_refine_ls_number_restraints 5
_refine_ls_restrained_S_all 1.030
_refine_ls_R_factor_all 0.0423
_refine_ls_R_factor_gt 0.0288
_refine_ls_shift/su_max 0.003
_refine_ls_shift/su_mean 0.000
_refine_ls_structure_factor_coef Fsqd
_refine_ls_weighting_details 'calc w=1/[\s^2^(Fo^2^)+(0.0342P)^2^+0.7025P] where P=(Fo^2^+2Fc^2^)/3'
_refine_ls_weighting_scheme calc
_refine_ls_wR_factor_gt 0.0637
_refine_ls_wR_factor_ref 0.0680
_reflns_number_gt 10917
_reflns_number_total 13559
_reflns_threshold_expression >2sigma(I)
_cod_data_source_file c6dt00692b2.cif
_cod_data_source_block jgb0211
_cod_depositor_comments
;
The following automatic conversions were performed:

'_symmetry_cell_setting' value 'Monoclinic' changed to 'monoclinic'
according to
/usr/data/users/saulius/crontab/automatic-downloads/rss-feeds/RSC/lib/dictionaries/cif_core.dic
dictionary named 'cif_core.dic' version 2.4.2 from 2011-04-26.

Automatic conversion script
Id: cif_fix_values 4268 2015-11-12 08:31:59Z antanas 

 Adding full bibliography for 7038796--7038804.cif.
;
_cod_original_sg_symbol_H-M P2(1)/c
_cod_database_code 7038797

loop_
_symmetry_equiv_pos_as_xyz
'x, y, z'
'-x, y+1/2, -z+1/2'
'-x, -y, -z'
'x, -y-1/2, z-1/2'

loop_
_atom_site_label
_atom_site_type_symbol
_atom_site_fract_x
_atom_site_fract_y
_atom_site_fract_z
_atom_site_U_iso_or_equiv
_atom_site_adp_type
_atom_site_occupancy
_atom_site_symmetry_multiplicity
_atom_site_calc_flag
_atom_site_refinement_flags
_atom_site_disorder_assembly
_atom_site_disorder_group
Os1 Os 0.262233(7) 0.555912(6) 0.473075(4) 0.01929(4) Uani 1 1 d D . .
Cl1 Cl 0.34270(7) 0.42342(6) 0.50386(4) 0.0282(3) Uani 0.798(3) 1 d PD A 1
C2 C 0.1977(3) 0.6568(2) 0.44653(15) 0.0214(8) Uani 0.798(3) 1 d PD A 1
O2 O 0.15854(19) 0.71605(18) 0.42866(11) 0.0315(7) Uani 0.798(3) 1 d PD A 1
Cl1A Cl 0.1815(5) 0.6869(3) 0.4416(2) 0.0282(3) Uani 0.202(3) 1 d PD A 2
C2A C 0.3232(12) 0.4514(6) 0.4959(7) 0.0214(8) Uani 0.202(3) 1 d PD A 2
O2A O 0.3609(8) 0.3884(5) 0.5074(5) 0.0315(7) Uani 0.202(3) 1 d PD A 2
Cl2 Cl 0.11991(5) 0.47778(4) 0.42897(2) 0.02583(14) Uani 1 1 d . A .
P1 P 0.19947(5) 0.55355(4) 0.54686(3) 0.02138(14) Uani 1 1 d . A .
P2 P 0.31510(5) 0.54757(4) 0.39615(3) 0.02213(14) Uani 1 1 d . A .
C1 C 0.3700(2) 0.61700(18) 0.50890(10) 0.0258(6) Uani 1 1 d . A .
O1 O 0.43345(14) 0.65387(13) 0.53079(8) 0.0379(5) Uani 1 1 d . . .
C3 C 0.10165(18) 0.62807(18) 0.54156(10) 0.0258(6) Uani 1 1 d . . .
H3A H 0.0574 0.6224 0.5069 0.031 Uiso 1 1 calc R A .
H3B H 0.0669 0.6123 0.5672 0.031 Uiso 1 1 calc R . .
C4 C 0.13244(19) 0.72065(18) 0.55001(11) 0.0311(7) Uani 1 1 d . A .
H4A H 0.1618 0.7299 0.5872 0.037 Uiso 1 1 calc R . .
H4B H 0.1811 0.7322 0.5314 0.037 Uiso 1 1 calc R . .
C5 C 0.0515(2) 0.7831(2) 0.53188(13) 0.0419(8) Uani 1 1 d . . .
H5A H 0.0062 0.7754 0.5531 0.050 Uiso 1 1 calc R A .
H5B H 0.0178 0.7695 0.4958 0.050 Uiso 1 1 calc R . .
C6 C 0.0823(3) 0.8761(2) 0.53477(14) 0.0562(11) Uani 1 1 d . A .
H6A H 0.0253 0.9124 0.5296 0.067 Uiso 1 1 calc R . .
H6B H 0.1227 0.8875 0.5698 0.067 Uiso 1 1 calc R . .
C7 C 0.1358(3) 0.9025(2) 0.49611(14) 0.0531(10) Uani 1 1 d . . .
H7A H 0.1860 0.8599 0.4969 0.064 Uiso 1 1 calc R A .
H7B H 0.1673 0.9576 0.5073 0.064 Uiso 1 1 calc R . .
C8 C 0.0764(2) 0.9116(2) 0.44083(14) 0.0479(9) Uani 1 1 d . A .
H8A H 0.0293 0.9575 0.4392 0.057 Uiso 1 1 calc R . .
H8B H 0.0413 0.8579 0.4301 0.057 Uiso 1 1 calc R . .
C9 C 0.1347(3) 0.9320(2) 0.40322(15) 0.0512(10) Uani 1 1 d . . .
H9A H 0.1755 0.9816 0.4165 0.061 Uiso 1 1 calc R A .
H9B H 0.1767 0.8830 0.4022 0.061 Uiso 1 1 calc R . .
C10 C 0.0783(3) 0.9513(2) 0.34902(16) 0.0541(10) Uani 1 1 d . A .
H10A H 0.0433 1.0052 0.3492 0.065 Uiso 1 1 calc R . .
H10B H 0.0310 0.9055 0.3373 0.065 Uiso 1 1 calc R . .
C11 C 0.1371(3) 0.9594(3) 0.31073(18) 0.0676(12) Uani 1 1 d . . .
H11A H 0.1656 0.9032 0.3075 0.081 Uiso 1 1 calc R A .
H11B H 0.1895 0.9996 0.3249 0.081 Uiso 1 1 calc R . .
C12 C 0.0842(3) 0.9898(3) 0.25688(17) 0.0739(13) Uani 1 1 d . A .
H12A H 0.0631 1.0491 0.2596 0.089 Uiso 1 1 calc R . .
H12B H 0.1292 0.9906 0.2352 0.089 Uiso 1 1 calc R . .
C13 C -0.0011(3) 0.9374(3) 0.22961(16) 0.0646(12) Uani 1 1 d . . .
H13A H -0.0265 0.9613 0.1947 0.077 Uiso 1 1 calc R A .
H13B H -0.0504 0.9447 0.2483 0.077 Uiso 1 1 calc R . .
C14 C 0.0146(3) 0.8422(3) 0.22426(15) 0.0598(11) Uani 1 1 d . A .
H14A H 0.0404 0.8179 0.2591 0.072 Uiso 1 1 calc R . .
H14B H -0.0475 0.8149 0.2092 0.072 Uiso 1 1 calc R . .
C15 C 0.0786(3) 0.8205(3) 0.19236(15) 0.0687(12) Uani 1 1 d . . .
H15A H 0.1390 0.8515 0.2057 0.082 Uiso 1 1 calc R A .
H15B H 0.0502 0.8405 0.1568 0.082 Uiso 1 1 calc R . .
C16 C 0.0993(3) 0.7268(3) 0.19100(13) 0.0601(11) Uani 1 1 d . A .
H16A H 0.1336 0.7162 0.1644 0.072 Uiso 1 1 calc R . .
H16B H 0.0388 0.6952 0.1809 0.072 Uiso 1 1 calc R . .
C17 C 0.1582(3) 0.6927(2) 0.24255(13) 0.0508(9) Uani 1 1 d . . .
H17A H 0.2170 0.7267 0.2537 0.061 Uiso 1 1 calc R A .
H17B H 0.1222 0.7002 0.2686 0.061 Uiso 1 1 calc R . .
C18 C 0.1837(3) 0.6013(2) 0.24071(12) 0.0513(9) Uani 1 1 d . A .
H18A H 0.2091 0.5922 0.2105 0.062 Uiso 1 1 calc R . .
H18B H 0.1254 0.5668 0.2354 0.062 Uiso 1 1 calc R . .
C19 C 0.2554(2) 0.56882(19) 0.28824(11) 0.0370(7) Uani 1 1 d . . .
H19A H 0.3151 0.6010 0.2924 0.044 Uiso 1 1 calc R A .
H19B H 0.2690 0.5083 0.2828 0.044 Uiso 1 1 calc R . .
C20 C 0.2240(2) 0.57630(18) 0.33825(10) 0.0284(6) Uani 1 1 d . A .
H20A H 0.1683 0.5391 0.3355 0.034 Uiso 1 1 calc R . .
H20B H 0.2039 0.6357 0.3418 0.034 Uiso 1 1 calc R . .
C21 C 0.1524(2) 0.45022(17) 0.55780(10) 0.0281(6) Uani 1 1 d . . .
H21A H 0.0948 0.4397 0.5295 0.034 Uiso 1 1 calc R A .
H21B H 0.1994 0.4064 0.5550 0.034 Uiso 1 1 calc R . .
C22 C 0.12702(19) 0.43627(17) 0.60883(10) 0.0263(6) Uani 1 1 d . A .
H22A H 0.1854 0.4364 0.6375 0.032 Uiso 1 1 calc R . .
H22B H 0.0860 0.4833 0.6146 0.032 Uiso 1 1 calc R . .
C23 C 0.07606(19) 0.35228(19) 0.60803(10) 0.0298(6) Uani 1 1 d . . .
H23A H 0.1147 0.3068 0.5982 0.036 Uiso 1 1 calc R A .
H23B H 0.0153 0.3550 0.5811 0.036 Uiso 1 1 calc R . .
C24 C 0.0557(2) 0.3276(2) 0.65923(10) 0.0337(7) Uani 1 1 d . A .
H24A H 0.0171 0.3731 0.6691 0.040 Uiso 1 1 calc R . .
H24B H 0.0174 0.2748 0.6539 0.040 Uiso 1 1 calc R . .
C25 C 0.1433(2) 0.3134(2) 0.70343(11) 0.0403(8) Uani 1 1 d . . .
H25A H 0.1762 0.3687 0.7121 0.048 Uiso 1 1 calc R A .
H25B H 0.1228 0.2946 0.7339 0.048 Uiso 1 1 calc R . .
C26 C 0.2136(2) 0.2489(2) 0.69343(12) 0.0386(8) Uani 1 1 d . A .
H26A H 0.2383 0.2698 0.6648 0.046 Uiso 1 1 calc R . .
H26B H 0.2675 0.2449 0.7245 0.046 Uiso 1 1 calc R . .
C27 C 0.1727(2) 0.1607(2) 0.68002(13) 0.0446(8) Uani 1 1 d . . .
H27A H 0.1203 0.1645 0.6482 0.054 Uiso 1 1 calc R A .
H27B H 0.1455 0.1409 0.7080 0.054 Uiso 1 1 calc R . .
C28 C 0.2437(3) 0.0942(2) 0.67187(14) 0.0546(10) Uani 1 1 d . A .
H28A H 0.2109 0.0387 0.6644 0.066 Uiso 1 1 calc R . .
H28B H 0.2941 0.0879 0.7044 0.066 Uiso 1 1 calc R . .
C29 C 0.2898(2) 0.1147(2) 0.62840(13) 0.0461(9) Uani 1 1 d . . .
H29A H 0.3280 0.1672 0.6376 0.055 Uiso 1 1 calc R A .
H29B H 0.3336 0.0678 0.6259 0.055 Uiso 1 1 calc R . .
C30 C 0.2210(2) 0.1271(2) 0.57609(12) 0.0389(7) Uani 1 1 d . A .
H30A H 0.1801 0.1768 0.5775 0.047 Uiso 1 1 calc R . .
H30B H 0.1799 0.0763 0.5675 0.047 Uiso 1 1 calc R . .
C31 C 0.2710(2) 0.1414(2) 0.53398(12) 0.0367(7) Uani 1 1 d . . .
H31A H 0.3180 0.1876 0.5449 0.044 Uiso 1 1 calc R A .
H31B H 0.3061 0.0889 0.5301 0.044 Uiso 1 1 calc R . .
C32 C 0.2056(2) 0.16441(19) 0.48188(12) 0.0348(7) Uani 1 1 d . A .
H32A H 0.1591 0.1180 0.4704 0.042 Uiso 1 1 calc R . .
H32B H 0.1701 0.2167 0.4855 0.042 Uiso 1 1 calc R . .
C33 C 0.2584(2) 0.17890(19) 0.44128(11) 0.0333(7) Uani 1 1 d . . .
H33A H 0.2932 0.1263 0.4376 0.040 Uiso 1 1 calc R A .
H33B H 0.3056 0.2246 0.4532 0.040 Uiso 1 1 calc R . .
C34 C 0.1950(2) 0.20324(19) 0.38889(12) 0.0366(7) Uani 1 1 d . A .
H34A H 0.1597 0.2556 0.3926 0.044 Uiso 1 1 calc R . .
H34B H 0.1482 0.1572 0.3768 0.044 Uiso 1 1 calc R . .
C35 C 0.2486(2) 0.2187(2) 0.34817(12) 0.0394(8) Uani 1 1 d . . .
H35A H 0.2023 0.2329 0.3152 0.047 Uiso 1 1 calc R A .
H35B H 0.2804 0.1651 0.3429 0.047 Uiso 1 1 calc R . .
C36 C 0.3227(2) 0.28947(19) 0.36118(12) 0.0354(7) Uani 1 1 d . A .
H36A H 0.3718 0.2736 0.3928 0.042 Uiso 1 1 calc R . .
H36B H 0.3538 0.2945 0.3328 0.042 Uiso 1 1 calc R . .
C37 C 0.2812(2) 0.37541(17) 0.36949(11) 0.0293(6) Uani 1 1 d . . .
H37A H 0.2508 0.3710 0.3982 0.035 Uiso 1 1 calc R A .
H37B H 0.2320 0.3916 0.3380 0.035 Uiso 1 1 calc R . .
C38 C 0.3575(2) 0.44408(17) 0.38194(11) 0.0280(6) Uani 1 1 d . A .
H38A H 0.3852 0.4500 0.3523 0.034 Uiso 1 1 calc R . .
H38B H 0.4085 0.4253 0.4119 0.034 Uiso 1 1 calc R . .
C39 C 0.28071(18) 0.58448(18) 0.60800(9) 0.0243(6) Uani 1 1 d . . .
H39A H 0.3051 0.6421 0.6039 0.029 Uiso 1 1 calc R A .
H39B H 0.2442 0.5886 0.6341 0.029 Uiso 1 1 calc R . .
C40 C 0.36550(19) 0.52582(18) 0.62927(10) 0.0273(6) Uani 1 1 d . A .
H40A H 0.3430 0.4706 0.6393 0.033 Uiso 1 1 calc R . .
H40B H 0.3982 0.5147 0.6021 0.033 Uiso 1 1 calc R . .
C41 C 0.43456(19) 0.56570(18) 0.67575(10) 0.0281(6) Uani 1 1 d . . .
H41A H 0.4578 0.6201 0.6650 0.034 Uiso 1 1 calc R A .
H41B H 0.4896 0.5273 0.6874 0.034 Uiso 1 1 calc R . .
C42 C 0.3927(2) 0.58310(19) 0.72111(10) 0.0290(6) Uani 1 1 d . A .
H42A H 0.3400 0.6243 0.7102 0.035 Uiso 1 1 calc R . .
H42B H 0.3662 0.5295 0.7307 0.035 Uiso 1 1 calc R . .
C43 C 0.4648(2) 0.6184(2) 0.76823(11) 0.0376(7) Uani 1 1 d . . .
H43A H 0.4339 0.6244 0.7966 0.045 Uiso 1 1 calc R A .
H43B H 0.5167 0.5766 0.7793 0.045 Uiso 1 1 calc R . .
C44 C 0.5073(2) 0.70403(19) 0.75983(12) 0.0370(7) Uani 1 1 d . A .
H44A H 0.5581 0.7185 0.7910 0.044 Uiso 1 1 calc R . .
H44B H 0.5366 0.6987 0.7308 0.044 Uiso 1 1 calc R . .
C45 C 0.4361(3) 0.7760(2) 0.74851(15) 0.0523(9) Uani 1 1 d . . .
H45A H 0.4016 0.7772 0.7755 0.063 Uiso 1 1 calc R A .
H45B H 0.3895 0.7648 0.7152 0.063 Uiso 1 1 calc R . .
C46 C 0.4812(3) 0.8627(2) 0.74620(15) 0.0583(10) Uani 1 1 d . A .
H46A H 0.4333 0.9075 0.7455 0.070 Uiso 1 1 calc R . .
H46B H 0.5331 0.8708 0.7779 0.070 Uiso 1 1 calc R . .
C47 C 0.5196(3) 0.8734(2) 0.70056(13) 0.0510(9) Uani 1 1 d . . .
H47A H 0.5643 0.8262 0.7004 0.061 Uiso 1 1 calc R A .
H47B H 0.5561 0.9272 0.7047 0.061 Uiso 1 1 calc R . .
C48 C 0.4478(3) 0.8752(2) 0.64933(14) 0.0567(10) Uani 1 1 d . A .
H48A H 0.4033 0.9228 0.6490 0.068 Uiso 1 1 calc R . .
H48B H 0.4110 0.8216 0.6448 0.068 Uiso 1 1 calc R . .
C49 C 0.4919(3) 0.8858(2) 0.60379(13) 0.0490(9) Uani 1 1 d . . .
H49A H 0.5299 0.9388 0.6091 0.059 Uiso 1 1 calc R A .
H49B H 0.5358 0.8377 0.6043 0.059 Uiso 1 1 calc R . .
C50 C 0.4241(3) 0.8896(2) 0.55188(13) 0.0471(9) Uani 1 1 d . A .
H50A H 0.3911 0.9452 0.5479 0.057 Uiso 1 1 calc R . .
H50B H 0.3759 0.8445 0.5494 0.057 Uiso 1 1 calc R . .
C51 C 0.4707(2) 0.87842(19) 0.50823(12) 0.0361(7) Uani 1 1 d . . .
H51A H 0.5006 0.8215 0.5111 0.043 Uiso 1 1 calc R A .
H51B H 0.5213 0.9215 0.5118 0.043 Uiso 1 1 calc R . .
C52 C 0.4018(2) 0.8871(2) 0.45530(12) 0.0363(7) Uani 1 1 d . A .
H52A H 0.3472 0.8490 0.4535 0.044 Uiso 1 1 calc R . .
H52B H 0.3777 0.9463 0.4511 0.044 Uiso 1 1 calc R . .
C53 C 0.4438(2) 0.86609(19) 0.41086(12) 0.0371(7) Uani 1 1 d . . .
H53A H 0.5007 0.9018 0.4140 0.044 Uiso 1 1 calc R A .
H53B H 0.3974 0.8818 0.3782 0.044 Uiso 1 1 calc R . .
C54 C 0.4715(2) 0.77265(18) 0.40757(11) 0.0309(6) Uani 1 1 d . A .
H54A H 0.5034 0.7663 0.3796 0.037 Uiso 1 1 calc R . .
H54B H 0.5173 0.7562 0.4403 0.037 Uiso 1 1 calc R . .
C55 C 0.38722(19) 0.71294(17) 0.39749(11) 0.0293(6) Uani 1 1 d . . .
H55A H 0.3430 0.7280 0.3640 0.035 Uiso 1 1 calc R A .
H55B H 0.3536 0.7216 0.4245 0.035 Uiso 1 1 calc R . .
C56 C 0.41362(19) 0.61897(18) 0.39653(11) 0.0281(6) Uani 1 1 d . A .
H56A H 0.4664 0.6063 0.4271 0.034 Uiso 1 1 calc R . .
H56B H 0.4361 0.6079 0.3655 0.034 Uiso 1 1 calc R . .

loop_
_atom_site_aniso_label
_atom_site_aniso_U_11
_atom_site_aniso_U_22
_atom_site_aniso_U_33
_atom_site_aniso_U_23
_atom_site_aniso_U_13
_atom_site_aniso_U_12
Os1 0.01780(6) 0.02305(6) 0.01691(6) -0.00067(4) 0.00437(4) 0.00201(4)
Cl1 0.0298(6) 0.0298(7) 0.0250(5) 0.0026(5) 0.0072(4) 0.0086(4)
C2 0.017(2) 0.027(3) 0.0216(19) -0.0063(18) 0.0083(15) -0.0038(17)
O2 0.0300(16) 0.0315(17) 0.0320(16) 0.0035(13) 0.0063(12) 0.0049(13)
Cl1A 0.0298(6) 0.0298(7) 0.0250(5) 0.0026(5) 0.0072(4) 0.0086(4)
C2A 0.017(2) 0.027(3) 0.0216(19) -0.0063(18) 0.0083(15) -0.0038(17)
O2A 0.0300(16) 0.0315(17) 0.0320(16) 0.0035(13) 0.0063(12) 0.0049(13)
Cl2 0.0234(3) 0.0305(3) 0.0232(3) -0.0018(3) 0.0054(3) -0.0013(3)
P1 0.0194(3) 0.0274(4) 0.0171(3) -0.0014(3) 0.0043(3) 0.0014(3)
P2 0.0219(3) 0.0262(4) 0.0192(3) -0.0013(3) 0.0071(3) 0.0011(3)
C1 0.0262(15) 0.0331(16) 0.0203(14) 0.0036(12) 0.0101(12) 0.0094(13)
O1 0.0316(12) 0.0446(13) 0.0359(12) -0.0029(10) 0.0058(10) -0.0039(10)
C3 0.0178(13) 0.0411(17) 0.0187(13) -0.0007(12) 0.0052(11) 0.0064(12)
C4 0.0275(15) 0.0354(17) 0.0287(15) -0.0077(13) 0.0045(12) 0.0115(13)
C5 0.0354(18) 0.046(2) 0.0413(19) -0.0095(15) 0.0044(14) 0.0153(15)
C6 0.066(3) 0.040(2) 0.051(2) -0.0175(17) -0.0052(19) 0.0249(18)
C7 0.053(2) 0.0288(18) 0.067(3) -0.0107(17) -0.0021(19) 0.0010(16)
C8 0.041(2) 0.0309(17) 0.062(2) -0.0062(16) -0.0034(17) 0.0158(15)
C9 0.042(2) 0.0294(19) 0.076(3) 0.0029(17) 0.0042(19) -0.0048(15)
C10 0.048(2) 0.038(2) 0.075(3) 0.0104(18) 0.014(2) 0.0022(17)
C11 0.057(3) 0.059(3) 0.091(3) 0.013(2) 0.027(2) -0.012(2)
C12 0.087(3) 0.061(3) 0.083(3) 0.036(2) 0.039(3) 0.016(3)
C13 0.071(3) 0.068(3) 0.060(3) 0.024(2) 0.026(2) 0.016(2)
C14 0.048(2) 0.078(3) 0.052(2) 0.022(2) 0.0103(18) 0.007(2)
C15 0.076(3) 0.087(3) 0.047(2) 0.031(2) 0.023(2) 0.028(2)
C16 0.079(3) 0.067(3) 0.038(2) 0.0169(18) 0.023(2) 0.018(2)
C17 0.057(2) 0.052(2) 0.040(2) 0.0018(16) 0.0079(17) 0.0122(18)
C18 0.077(3) 0.049(2) 0.0272(17) 0.0027(15) 0.0127(17) 0.0060(19)
C19 0.050(2) 0.0371(18) 0.0247(15) 0.0003(13) 0.0119(14) 0.0035(14)
C20 0.0306(16) 0.0318(16) 0.0215(14) 0.0031(11) 0.0046(12) -0.0003(12)
C21 0.0300(15) 0.0333(16) 0.0221(14) 0.0007(12) 0.0085(12) 0.0006(13)
C22 0.0259(14) 0.0341(16) 0.0195(13) 0.0013(11) 0.0072(11) 0.0032(12)
C23 0.0252(15) 0.0403(18) 0.0227(14) 0.0024(12) 0.0039(11) -0.0015(13)
C24 0.0309(16) 0.0461(19) 0.0260(15) 0.0082(14) 0.0110(12) 0.0041(14)
C25 0.0396(18) 0.057(2) 0.0238(15) 0.0094(14) 0.0073(13) 0.0016(16)
C26 0.0294(16) 0.053(2) 0.0319(17) 0.0130(15) 0.0059(13) 0.0017(15)
C27 0.0443(19) 0.051(2) 0.0410(19) 0.0143(16) 0.0161(15) -0.0022(17)
C28 0.066(3) 0.050(2) 0.052(2) 0.0219(18) 0.0230(19) 0.0127(19)
C29 0.050(2) 0.044(2) 0.046(2) 0.0142(16) 0.0155(17) 0.0188(16)
C30 0.0415(19) 0.0317(17) 0.0429(19) -0.0008(14) 0.0103(15) -0.0009(14)
C31 0.0320(16) 0.0372(18) 0.0404(18) 0.0041(14) 0.0085(14) 0.0025(14)
C32 0.0275(15) 0.0315(16) 0.0447(18) -0.0025(14) 0.0081(13) -0.0018(13)
C33 0.0278(15) 0.0307(16) 0.0384(17) -0.0008(13) 0.0034(13) -0.0014(13)
C34 0.0343(17) 0.0318(17) 0.0399(18) -0.0041(14) 0.0032(14) -0.0042(13)
C35 0.052(2) 0.0321(17) 0.0325(17) -0.0099(13) 0.0092(15) 0.0017(15)
C36 0.0436(18) 0.0328(17) 0.0345(17) -0.0057(13) 0.0184(14) 0.0042(14)
C37 0.0336(16) 0.0277(15) 0.0278(15) -0.0034(12) 0.0101(12) 0.0026(12)
C38 0.0286(15) 0.0305(15) 0.0284(15) -0.0020(12) 0.0139(12) 0.0067(13)
C39 0.0236(14) 0.0315(15) 0.0161(13) -0.0029(11) 0.0025(11) 0.0018(12)
C40 0.0258(15) 0.0325(15) 0.0227(14) -0.0013(12) 0.0050(11) 0.0054(12)
C41 0.0245(14) 0.0348(16) 0.0237(14) 0.0025(12) 0.0038(11) 0.0039(12)
C42 0.0275(15) 0.0370(16) 0.0222(14) 0.0011(12) 0.0058(12) -0.0047(12)
C43 0.0388(18) 0.0466(19) 0.0253(16) -0.0010(14) 0.0047(13) -0.0034(15)
C44 0.0340(17) 0.0423(19) 0.0325(17) -0.0066(14) 0.0047(14) -0.0030(14)
C45 0.051(2) 0.048(2) 0.061(2) -0.0006(18) 0.0209(19) 0.0021(18)
C46 0.073(3) 0.046(2) 0.057(2) -0.0057(18) 0.020(2) 0.007(2)
C47 0.067(3) 0.044(2) 0.043(2) -0.0063(16) 0.0168(19) 0.0103(18)
C48 0.065(3) 0.049(2) 0.059(2) 0.0006(18) 0.021(2) 0.0064(19)
C49 0.059(2) 0.040(2) 0.046(2) 0.0019(16) 0.0109(18) 0.0080(17)
C50 0.059(2) 0.040(2) 0.044(2) 0.0027(15) 0.0169(17) 0.0171(17)
C51 0.0396(18) 0.0282(16) 0.0408(18) -0.0019(13) 0.0111(15) -0.0016(13)
C52 0.0328(17) 0.0321(17) 0.0420(18) -0.0025(14) 0.0060(14) -0.0031(13)
C53 0.0343(17) 0.0346(17) 0.0409(18) 0.0007(14) 0.0073(14) -0.0088(14)
C54 0.0276(15) 0.0359(17) 0.0308(16) -0.0022(13) 0.0106(12) -0.0072(13)
C55 0.0290(15) 0.0293(16) 0.0303(15) 0.0015(12) 0.0091(12) -0.0029(12)
C56 0.0269(15) 0.0329(16) 0.0265(15) -0.0006(12) 0.0108(12) -0.0031(12)

loop_
_atom_type_symbol
_atom_type_description
_atom_type_scat_dispersion_real
_atom_type_scat_dispersion_imag
_atom_type_scat_source
C C 0.0033 0.0016 'International Tables Vol C Tables 4.2.6.8 and 6.1.1.4'
H H 0.0000 0.0000 'International Tables Vol C Tables 4.2.6.8 and 6.1.1.4'
O O 0.0106 0.0060 'International Tables Vol C Tables 4.2.6.8 and 6.1.1.4'
Cl Cl 0.1484 0.1585 'International Tables Vol C Tables 4.2.6.8 and 6.1.1.4'
Os Os -1.2165 7.6030 'International Tables Vol C Tables 4.2.6.8 and 6.1.1.4'
P P 0.1023 0.0942 'International Tables Vol C Tables 4.2.6.8 and 6.1.1.4'

loop_
_geom_angle_atom_site_label_1
_geom_angle_atom_site_label_2
_geom_angle_atom_site_label_3
_geom_angle
C1 Os1 C2 92.03(15)
C1 Os1 C2A 90.9(6)
C2 Os1 C2A 176.5(5)
C1 Os1 P2 92.98(8)
C2 Os1 P2 87.85(12)
C2A Os1 P2 90.0(6)
C1 Os1 P1 92.10(8)
C2 Os1 P1 93.63(12)
C2A Os1 P1 88.2(6)
P2 Os1 P1 174.66(2)
C1 Os1 Cl1A 90.75(19)
C2 Os1 Cl1A 1.7(3)
C2A Os1 Cl1A 178.2(6)
P2 Os1 Cl1A 89.07(16)
P1 Os1 Cl1A 92.52(16)
C1 Os1 Cl1 89.73(8)
C2 Os1 Cl1 177.69(13)
C2A Os1 Cl1 1.2(6)
P2 Os1 Cl1 90.56(3)
P1 Os1 Cl1 87.81(3)
Cl1A Os1 Cl1 179.41(17)
C1 Os1 Cl2 178.04(8)
C2 Os1 Cl2 87.65(13)
C2A Os1 Cl2 89.5(6)
P2 Os1 Cl2 88.94(2)
P1 Os1 Cl2 86.00(2)
Cl1A Os1 Cl2 88.89(18)
Cl1 Os1 Cl2 90.65(3)
O2 C2 Os1 177.2(3)
O2A C2A Os1 176.7(18)
C21 P1 C39 106.06(13)
C21 P1 C3 105.14(13)
C39 P1 C3 102.24(12)
C21 P1 Os1 113.12(9)
C39 P1 Os1 116.19(9)
C3 P1 Os1 112.93(9)
C38 P2 C20 104.81(13)
C38 P2 C56 103.70(13)
C20 P2 C56 104.65(13)
C38 P2 Os1 115.91(9)
C20 P2 Os1 113.24(9)
C56 P2 Os1 113.36(9)
O1 C1 Os1 178.9(2)
C4 C3 P1 113.88(18)
C4 C3 H3A 108.8
P1 C3 H3A 108.8
C4 C3 H3B 108.8
P1 C3 H3B 108.8
H3A C3 H3B 107.7
C5 C4 C3 113.2(2)
C5 C4 H4A 108.9
C3 C4 H4A 108.9
C5 C4 H4B 108.9
C3 C4 H4B 108.9
H4A C4 H4B 107.8
C4 C5 C6 114.0(3)
C4 C5 H5A 108.8
C6 C5 H5A 108.8
C4 C5 H5B 108.8
C6 C5 H5B 108.8
H5A C5 H5B 107.6
C7 C6 C5 115.2(3)
C7 C6 H6A 108.5
C5 C6 H6A 108.5
C7 C6 H6B 108.5
C5 C6 H6B 108.5
H6A C6 H6B 107.5
C6 C7 C8 115.5(3)
C6 C7 H7A 108.4
C8 C7 H7A 108.4
C6 C7 H7B 108.4
C8 C7 H7B 108.4
H7A C7 H7B 107.5
C7 C8 C9 113.2(3)
C7 C8 H8A 108.9
C9 C8 H8A 108.9
C7 C8 H8B 108.9
C9 C8 H8B 108.9
H8A C8 H8B 107.8
C10 C9 C8 115.2(3)
C10 C9 H9A 108.5
C8 C9 H9A 108.5
C10 C9 H9B 108.5
C8 C9 H9B 108.5
H9A C9 H9B 107.5
C9 C10 C11 114.3(3)
C9 C10 H10A 108.7
C11 C10 H10A 108.7
C9 C10 H10B 108.7
C11 C10 H10B 108.7
H10A C10 H10B 107.6
C10 C11 C12 115.8(4)
C10 C11 H11A 108.3
C12 C11 H11A 108.3
C10 C11 H11B 108.3
C12 C11 H11B 108.3
H11A C11 H11B 107.4
C13 C12 C11 115.9(3)
C13 C12 H12A 108.3
C11 C12 H12A 108.3
C13 C12 H12B 108.3
C11 C12 H12B 108.3
H12A C12 H12B 107.4
C12 C13 C14 116.9(4)
C12 C13 H13A 108.1
C14 C13 H13A 108.1
C12 C13 H13B 108.1
C14 C13 H13B 108.1
H13A C13 H13B 107.3
C15 C14 C13 114.7(3)
C15 C14 H14A 108.6
C13 C14 H14A 108.6
C15 C14 H14B 108.6
C13 C14 H14B 108.6
H14A C14 H14B 107.6
C14 C15 C16 113.9(3)
C14 C15 H15A 108.8
C16 C15 H15A 108.8
C14 C15 H15B 108.8
C16 C15 H15B 108.8
H15A C15 H15B 107.7
C15 C16 C17 113.0(3)
C15 C16 H16A 109.0
C17 C16 H16A 109.0
C15 C16 H16B 109.0
C17 C16 H16B 109.0
H16A C16 H16B 107.8
C18 C17 C16 113.3(3)
C18 C17 H17A 108.9
C16 C17 H17A 108.9
C18 C17 H17B 108.9
C16 C17 H17B 108.9
H17A C17 H17B 107.7
C17 C18 C19 114.9(3)
C17 C18 H18A 108.5
C19 C18 H18A 108.5
C17 C18 H18B 108.5
C19 C18 H18B 108.5
H18A C18 H18B 107.5
C18 C19 C20 114.3(3)
C18 C19 H19A 108.7
C20 C19 H19A 108.7
C18 C19 H19B 108.7
C20 C19 H19B 108.7
H19A C19 H19B 107.6
C19 C20 P2 114.1(2)
C19 C20 H20A 108.7
P2 C20 H20A 108.7
C19 C20 H20B 108.7
P2 C20 H20B 108.7
H20A C20 H20B 107.6
C22 C21 P1 117.75(19)
C22 C21 H21A 107.9
P1 C21 H21A 107.9
C22 C21 H21B 107.9
P1 C21 H21B 107.9
H21A C21 H21B 107.2
C23 C22 C21 110.4(2)
C23 C22 H22A 109.6
C21 C22 H22A 109.6
C23 C22 H22B 109.6
C21 C22 H22B 109.6
H22A C22 H22B 108.1
C22 C23 C24 114.8(2)
C22 C23 H23A 108.6
C24 C23 H23A 108.6
C22 C23 H23B 108.6
C24 C23 H23B 108.6
H23A C23 H23B 107.5
C25 C24 C23 114.6(2)
C25 C24 H24A 108.6
C23 C24 H24A 108.6
C25 C24 H24B 108.6
C23 C24 H24B 108.6
H24A C24 H24B 107.6
C26 C25 C24 115.6(3)
C26 C25 H25A 108.4
C24 C25 H25A 108.4
C26 C25 H25B 108.4
C24 C25 H25B 108.4
H25A C25 H25B 107.5
C27 C26 C25 114.1(3)
C27 C26 H26A 108.7
C25 C26 H26A 108.7
C27 C26 H26B 108.7
C25 C26 H26B 108.7
H26A C26 H26B 107.6
C26 C27 C28 114.7(3)
C26 C27 H27A 108.6
C28 C27 H27A 108.6
C26 C27 H27B 108.6
C28 C27 H27B 108.6
H27A C27 H27B 107.6
C27 C28 C29 114.8(3)
C27 C28 H28A 108.6
C29 C28 H28A 108.6
C27 C28 H28B 108.6
C29 C28 H28B 108.6
H28A C28 H28B 107.5
C30 C29 C28 114.7(3)
C30 C29 H29A 108.6
C28 C29 H29A 108.6
C30 C29 H29B 108.6
C28 C29 H29B 108.6
H29A C29 H29B 107.6
C29 C30 C31 112.2(3)
C29 C30 H30A 109.2
C31 C30 H30A 109.2
C29 C30 H30B 109.2
C31 C30 H30B 109.2
H30A C30 H30B 107.9
C32 C31 C30 114.3(3)
C32 C31 H31A 108.7
C30 C31 H31A 108.7
C32 C31 H31B 108.7
C30 C31 H31B 108.7
H31A C31 H31B 107.6
C33 C32 C31 112.6(2)
C33 C32 H32A 109.1
C31 C32 H32A 109.1
C33 C32 H32B 109.1
C31 C32 H32B 109.1
H32A C32 H32B 107.8
C32 C33 C34 113.9(2)
C32 C33 H33A 108.8
C34 C33 H33A 108.8
C32 C33 H33B 108.8
C34 C33 H33B 108.8
H33A C33 H33B 107.7
C33 C34 C35 113.7(3)
C33 C34 H34A 108.8
C35 C34 H34A 108.8
C33 C34 H34B 108.8
C35 C34 H34B 108.8
H34A C34 H34B 107.7
C34 C35 C36 114.8(2)
C34 C35 H35A 108.6
C36 C35 H35A 108.6
C34 C35 H35B 108.6
C36 C35 H35B 108.6
H35A C35 H35B 107.5
C37 C36 C35 113.0(2)
C37 C36 H36A 109.0
C35 C36 H36A 109.0
C37 C36 H36B 109.0
C35 C36 H36B 109.0
H36A C36 H36B 107.8
C36 C37 C38 111.2(2)
C36 C37 H37A 109.4
C38 C37 H37A 109.4
C36 C37 H37B 109.4
C38 C37 H37B 109.4
H37A C37 H37B 108.0
C37 C38 P2 114.06(19)
C37 C38 H38A 108.7
P2 C38 H38A 108.7
C37 C38 H38B 108.7
P2 C38 H38B 108.7
H38A C38 H38B 107.6
C40 C39 P1 116.71(19)
C40 C39 H39A 108.1
P1 C39 H39A 108.1
C40 C39 H39B 108.1
P1 C39 H39B 108.1
H39A C39 H39B 107.3
C41 C40 C39 111.0(2)
C41 C40 H40A 109.4
C39 C40 H40A 109.4
C41 C40 H40B 109.4
C39 C40 H40B 109.4
H40A C40 H40B 108.0
C40 C41 C42 114.2(2)
C40 C41 H41A 108.7
C42 C41 H41A 108.7
C40 C41 H41B 108.7
C42 C41 H41B 108.7
H41A C41 H41B 107.6
C43 C42 C41 113.2(2)
C43 C42 H42A 108.9
C41 C42 H42A 108.9
C43 C42 H42B 108.9
C41 C42 H42B 108.9
H42A C42 H42B 107.8
C44 C43 C42 114.7(2)
C44 C43 H43A 108.6
C42 C43 H43A 108.6
C44 C43 H43B 108.6
C42 C43 H43B 108.6
H43A C43 H43B 107.6
C45 C44 C43 113.7(3)
C45 C44 H44A 108.8
C43 C44 H44A 108.8
C45 C44 H44B 108.8
C43 C44 H44B 108.8
H44A C44 H44B 107.7
C44 C45 C46 113.1(3)
C44 C45 H45A 109.0
C46 C45 H45A 109.0
C44 C45 H45B 109.0
C46 C45 H45B 109.0
H45A C45 H45B 107.8
C47 C46 C45 113.4(3)
C47 C46 H46A 108.9
C45 C46 H46A 108.9
C47 C46 H46B 108.9
C45 C46 H46B 108.9
H46A C46 H46B 107.7
C46 C47 C48 115.8(3)
C46 C47 H47A 108.3
C48 C47 H47A 108.3
C46 C47 H47B 108.3
C48 C47 H47B 108.3
H47A C47 H47B 107.4
C47 C48 C49 113.3(3)
C47 C48 H48A 108.9
C49 C48 H48A 108.9
C47 C48 H48B 108.9
C49 C48 H48B 108.9
H48A C48 H48B 107.7
C50 C49 C48 115.8(3)
C50 C49 H49A 108.3
C48 C49 H49A 108.3
C50 C49 H49B 108.3
C48 C49 H49B 108.3
H49A C49 H49B 107.4
C49 C50 C51 113.4(3)
C49 C50 H50A 108.9
C51 C50 H50A 108.9
C49 C50 H50B 108.9
C51 C50 H50B 108.9
H50A C50 H50B 107.7
C50 C51 C52 113.1(3)
C50 C51 H51A 109.0
C52 C51 H51A 109.0
C50 C51 H51B 109.0
C52 C51 H51B 109.0
H51A C51 H51B 107.8
C53 C52 C51 114.3(3)
C53 C52 H52A 108.7
C51 C52 H52A 108.7
C53 C52 H52B 108.7
C51 C52 H52B 108.7
H52A C52 H52B 107.6
C52 C53 C54 115.0(2)
C52 C53 H53A 108.5
C54 C53 H53A 108.5
C52 C53 H53B 108.5
C54 C53 H53B 108.5
H53A C53 H53B 107.5
C55 C54 C53 112.7(2)
C55 C54 H54A 109.0
C53 C54 H54A 109.0
C55 C54 H54B 109.0
C53 C54 H54B 109.0
H54A C54 H54B 107.8
C54 C55 C56 113.7(2)
C54 C55 H55A 108.8
C56 C55 H55A 108.8
C54 C55 H55B 108.8
C56 C55 H55B 108.8
H55A C55 H55B 107.7
C55 C56 P2 112.95(19)
C55 C56 H56A 109.0
P2 C56 H56A 109.0
C55 C56 H56B 109.0
P2 C56 H56B 109.0
H56A C56 H56B 107.8

loop_
_geom_bond_atom_site_label_1
_geom_bond_atom_site_label_2
_geom_bond_distance
Os1 C1 1.882(3)
Os1 C2 1.887(3)
Os1 C2A 1.892(5)
Os1 P2 2.3981(7)
Os1 P1 2.3989(7)
Os1 Cl1A 2.413(4)
Os1 Cl1 2.4270(9)
Os1 Cl2 2.4414(7)
C2 O2 1.132(4)
C2A O2A 1.136(6)
P1 C21 1.817(3)
P1 C39 1.825(3)
P1 C3 1.827(3)
P2 C38 1.816(3)
P2 C20 1.822(3)
P2 C56 1.826(3)
C1 O1 1.122(3)
C3 C4 1.521(4)
C3 H3A 0.9900
C3 H3B 0.9900
C4 C5 1.517(4)
C4 H4A 0.9900
C4 H4B 0.9900
C5 C6 1.524(5)
C5 H5A 0.9900
C5 H5B 0.9900
C6 C7 1.517(5)
C6 H6A 0.9900
C6 H6B 0.9900
C7 C8 1.520(5)
C7 H7A 0.9900
C7 H7B 0.9900
C8 C9 1.521(5)
C8 H8A 0.9900
C8 H8B 0.9900
C9 C10 1.507(5)
C9 H9A 0.9900
C9 H9B 0.9900
C10 C11 1.513(5)
C10 H10A 0.9900
C10 H10B 0.9900
C11 C12 1.529(6)
C11 H11A 0.9900
C11 H11B 0.9900
C12 C13 1.514(6)
C12 H12A 0.9900
C12 H12B 0.9900
C13 C14 1.524(5)
C13 H13A 0.9900
C13 H13B 0.9900
C14 C15 1.469(5)
C14 H14A 0.9900
C14 H14B 0.9900
C15 C16 1.505(5)
C15 H15A 0.9900
C15 H15B 0.9900
C16 C17 1.525(5)
C16 H16A 0.9900
C16 H16B 0.9900
C17 C18 1.487(5)
C17 H17A 0.9900
C17 H17B 0.9900
C18 C19 1.515(4)
C18 H18A 0.9900
C18 H18B 0.9900
C19 C20 1.538(4)
C19 H19A 0.9900
C19 H19B 0.9900
C20 H20A 0.9900
C20 H20B 0.9900
C21 C22 1.531(4)
C21 H21A 0.9900
C21 H21B 0.9900
C22 C23 1.513(4)
C22 H22A 0.9900
C22 H22B 0.9900
C23 C24 1.535(4)
C23 H23A 0.9900
C23 H23B 0.9900
C24 C25 1.519(4)
C24 H24A 0.9900
C24 H24B 0.9900
C25 C26 1.519(4)
C25 H25A 0.9900
C25 H25B 0.9900
C26 C27 1.514(4)
C26 H26A 0.9900
C26 H26B 0.9900
C27 C28 1.530(5)
C27 H27A 0.9900
C27 H27B 0.9900
C28 C29 1.532(4)
C28 H28A 0.9900
C28 H28B 0.9900
C29 C30 1.513(4)
C29 H29A 0.9900
C29 H29B 0.9900
C30 C31 1.520(4)
C30 H30A 0.9900
C30 H30B 0.9900
C31 C32 1.520(4)
C31 H31A 0.9900
C31 H31B 0.9900
C32 C33 1.514(4)
C32 H32A 0.9900
C32 H32B 0.9900
C33 C34 1.519(4)
C33 H33A 0.9900
C33 H33B 0.9900
C34 C35 1.526(4)
C34 H34A 0.9900
C34 H34B 0.9900
C35 C36 1.529(4)
C35 H35A 0.9900
C35 H35B 0.9900
C36 C37 1.521(4)
C36 H36A 0.9900
C36 H36B 0.9900
C37 C38 1.525(4)
C37 H37A 0.9900
C37 H37B 0.9900
C38 H38A 0.9900
C38 H38B 0.9900
C39 C40 1.531(4)
C39 H39A 0.9900
C39 H39B 0.9900
C40 C41 1.522(4)
C40 H40A 0.9900
C40 H40B 0.9900
C41 C42 1.529(4)
C41 H41A 0.9900
C41 H41B 0.9900
C42 C43 1.525(4)
C42 H42A 0.9900
C42 H42B 0.9900
C43 C44 1.523(4)
C43 H43A 0.9900
C43 H43B 0.9900
C44 C45 1.514(4)
C44 H44A 0.9900
C44 H44B 0.9900
C45 C46 1.520(5)
C45 H45A 0.9900
C45 H45B 0.9900
C46 C47 1.490(5)
C46 H46A 0.9900
C46 H46B 0.9900
C47 C48 1.498(5)
C47 H47A 0.9900
C47 H47B 0.9900
C48 C49 1.538(5)
C48 H48A 0.9900
C48 H48B 0.9900
C49 C50 1.488(5)
C49 H49A 0.9900
C49 H49B 0.9900
C50 C51 1.517(4)
C50 H50A 0.9900
C50 H50B 0.9900
C51 C52 1.520(4)
C51 H51A 0.9900
C51 H51B 0.9900
C52 C53 1.519(4)
C52 H52A 0.9900
C52 H52B 0.9900
C53 C54 1.531(4)
C53 H53A 0.9900
C53 H53B 0.9900
C54 C55 1.517(4)
C54 H54A 0.9900
C54 H54B 0.9900
C55 C56 1.527(4)
C55 H55A 0.9900
C55 H55B 0.9900
C56 H56A 0.9900
C56 H56B 0.9900

loop_
_geom_torsion_atom_site_label_1
_geom_torsion_atom_site_label_2
_geom_torsion_atom_site_label_3
_geom_torsion_atom_site_label_4
_geom_torsion
C1 Os1 C2 O2 123(7)
C2A Os1 C2 O2 -22(11)
P2 Os1 C2 O2 30(7)
P1 Os1 C2 O2 -145(7)
Cl1A Os1 C2 O2 165(15)
Cl1 Os1 C2 O2 -16(10)
Cl2 Os1 C2 O2 -59(7)
C1 Os1 C2A O2A -97(32)
C2 Os1 C2A O2A 49(38)
P2 Os1 C2A O2A -4(32)
P1 Os1 C2A O2A 171(32)
Cl1A Os1 C2A O2A 56(45)
Cl1 Os1 C2A O2A -120(51)
Cl2 Os1 C2A O2A 85(32)
C1 Os1 P1 C21 -135.96(13)
C2 Os1 P1 C21 131.87(16)
C2A Os1 P1 C21 -45.2(6)
P2 Os1 P1 C21 25.9(3)
Cl1A Os1 P1 C21 133.2(2)
Cl1 Os1 P1 C21 -46.31(11)
Cl2 Os1 P1 C21 44.49(11)
C1 Os1 P1 C39 -12.92(13)
C2 Os1 P1 C39 -105.09(16)
C2A Os1 P1 C39 77.9(6)
P2 Os1 P1 C39 149.0(3)
Cl1A Os1 P1 C39 -103.8(2)
Cl1 Os1 P1 C39 76.73(10)
Cl2 Os1 P1 C39 167.53(10)
C1 Os1 P1 C3 104.76(13)
C2 Os1 P1 C3 12.60(16)
C2A Os1 P1 C3 -164.4(6)
P2 Os1 P1 C3 -93.4(3)
Cl1A Os1 P1 C3 13.9(2)
Cl1 Os1 P1 C3 -165.59(10)
Cl2 Os1 P1 C3 -74.79(10)
C1 Os1 P2 C38 106.42(13)
C2 Os1 P2 C38 -161.66(16)
C2A Os1 P2 C38 15.6(6)
P1 Os1 P2 C38 -55.4(3)
Cl1A Os1 P2 C38 -162.9(2)
Cl1 Os1 P2 C38 16.66(11)
Cl2 Os1 P2 C38 -73.97(11)
C1 Os1 P2 C20 -132.39(13)
C2 Os1 P2 C20 -40.47(16)
C2A Os1 P2 C20 136.7(6)
P1 Os1 P2 C20 65.7(3)
Cl1A Os1 P2 C20 -41.7(2)
Cl1 Os1 P2 C20 137.85(11)
Cl2 Os1 P2 C20 47.22(10)
C1 Os1 P2 C56 -13.35(13)
C2 Os1 P2 C56 78.57(16)
C2A Os1 P2 C56 -104.2(6)
P1 Os1 P2 C56 -175.2(2)
Cl1A Os1 P2 C56 77.3(2)
Cl1 Os1 P2 C56 -103.11(11)
Cl2 Os1 P2 C56 166.25(10)
C2 Os1 C1 O1 72(16)
C2A Os1 C1 O1 -110(16)
P2 Os1 C1 O1 160(16)
P1 Os1 C1 O1 -22(16)
Cl1A Os1 C1 O1 70(16)
Cl1 Os1 C1 O1 -110(16)
Cl2 Os1 C1 O1 -9(18)
C21 P1 C3 C4 160.79(19)
C39 P1 C3 C4 50.2(2)
Os1 P1 C3 C4 -75.4(2)
P1 C3 C4 C5 164.7(2)
C3 C4 C5 C6 -173.9(3)
C4 C5 C6 C7 70.3(4)
C5 C6 C7 C8 73.7(4)
C6 C7 C8 C9 -175.9(3)
C7 C8 C9 C10 -173.4(3)
C8 C9 C10 C11 -172.0(3)
C9 C10 C11 C12 -172.7(3)
C10 C11 C12 C13 -56.2(5)
C11 C12 C13 C14 -54.5(5)
C12 C13 C14 C15 -64.2(5)
C13 C14 C15 C16 175.4(4)
C14 C15 C16 C17 -68.2(5)
C15 C16 C17 C18 -176.6(3)
C16 C17 C18 C19 170.1(3)
C17 C18 C19 C20 60.1(4)
C18 C19 C20 P2 -173.9(2)
C38 P2 C20 C19 -51.0(2)
C56 P2 C20 C19 57.8(2)
Os1 P2 C20 C19 -178.27(17)
C39 P1 C21 C22 40.7(2)
C3 P1 C21 C22 -67.2(2)
Os1 P1 C21 C22 169.14(18)
P1 C21 C22 C23 171.7(2)
C21 C22 C23 C24 174.4(2)
C22 C23 C24 C25 -63.4(3)
C23 C24 C25 C26 -54.9(4)
C24 C25 C26 C27 -58.6(4)
C25 C26 C27 C28 -177.8(3)
C26 C27 C28 C29 -60.0(4)
C27 C28 C29 C30 -57.6(4)
C28 C29 C30 C31 -176.2(3)
C29 C30 C31 C32 -173.3(3)
C30 C31 C32 C33 179.4(3)
C31 C32 C33 C34 -179.2(3)
C32 C33 C34 C35 179.4(2)
C33 C34 C35 C36 -59.5(4)
C34 C35 C36 C37 -59.0(4)
C35 C36 C37 C38 -179.6(2)
C36 C37 C38 P2 -176.6(2)
C20 P2 C38 C37 -59.6(2)
C56 P2 C38 C37 -169.1(2)
Os1 P2 C38 C37 66.0(2)
C21 P1 C39 C40 60.9(2)
C3 P1 C39 C40 170.9(2)
Os1 P1 C39 C40 -65.7(2)
P1 C39 C40 C41 171.52(19)
C39 C40 C41 C42 61.0(3)
C40 C41 C42 C43 176.8(2)
C41 C42 C43 C44 62.0(3)
C42 C43 C44 C45 64.8(4)
C43 C44 C45 C46 173.5(3)
C44 C45 C46 C47 69.5(4)
C45 C46 C47 C48 66.8(4)
C46 C47 C48 C49 -179.6(3)
C47 C48 C49 C50 -179.0(3)
C48 C49 C50 C51 -165.9(3)
C49 C50 C51 C52 -176.9(3)
C50 C51 C52 C53 -173.2(3)
C51 C52 C53 C54 66.7(3)
C52 C53 C54 C55 63.9(3)
C53 C54 C55 C56 -177.3(2)
C54 C55 C56 P2 169.50(19)
C38 P2 C56 C55 168.9(2)
C20 P2 C56 C55 59.3(2)
Os1 P2 C56 C55 -64.6(2)
